data_2016009
loop_
_publ_author_name
'Luo, Jian-Hai'
'Huang, Chang-Cang'
'Huang, Xi-He'
'Chen, Xiao-Juan'

_publ_section_title
;
 Two pseudo-polymorphic copper--benzene-1,2,4,5-tetracarboxylate
 complexes
;
_journal_coeditor_code SQ3073
_journal_issue 6
_journal_name_full 'Acta Crystallographica Section C'
_journal_page_first m273
_journal_page_last m276
_journal_paper_doi 10.1107/S0108270107019853
_journal_volume 63
_journal_year 2007
_chemical_formula_iupac '(C2 H10 N2) [Cu (C10 H2 O8) (H2 O1)] , 2H2 O'
_chemical_formula_moiety 'C2 H10 N2 2+ , C10 H4 Cu O9 2- , 2H2 O'
_chemical_formula_sum 'C12 H18 Cu N2 O11'
_chemical_formula_weight 429.83
_chemical_name_systematic
;
poly[ethylenediammonium
[[aquacopper(II)]-\m~4~-benzene-1,2,4,5-tetracarboxylato] dihydrate]
;
_space_group_IT_number 2
_symmetry_cell_setting triclinic
_symmetry_space_group_name_Hall '-P 1'
_symmetry_space_group_name_H-M 'P -1'
_atom_sites_solution_hydrogens geom
_atom_sites_solution_primary direct
_atom_sites_solution_secondary difmap
_audit_creation_method SHELXL97
_cell_angle_alpha 75.00(3)
_cell_angle_beta 75.50(3)
_cell_angle_gamma 75.15(3)
_cell_formula_units_Z 2
_cell_length_a 9.2104(18)
_cell_length_b 9.4058(19)
_cell_length_c 10.225(2)
_cell_measurement_reflns_used 3737
_cell_measurement_temperature 293(2)
_cell_measurement_theta_max 27.47
_cell_measurement_theta_min 3.42
_cell_volume 810.8(3)
_computing_cell_refinement 'RAPID AUTO'
_computing_data_collection 'RAPID AUTO (Rigaku, 1998)'
_computing_data_reduction 'RAPID AUTO'
_computing_molecular_graphics 'SHELXTL/PC (Sheldrick, 1993)'
_computing_publication_material 'SHELXL97/2 (Sheldrick,1997)'
_computing_structure_refinement 'SHELXL97 (Sheldrick, 1997)'
_computing_structure_solution 'SHELXS97 (Sheldrick, 1997)'
_diffrn_ambient_temperature 293(2)
_diffrn_measured_fraction_theta_full 0.983
_diffrn_measured_fraction_theta_max 0.983
_diffrn_measurement_device_type 'Rigaku R-AXIS RAPID'
_diffrn_measurement_method oscillation
_diffrn_radiation_monochromator graphite
_diffrn_radiation_source 'rotating anode'
_diffrn_radiation_type MoK\a
_diffrn_radiation_wavelength 0.71073
_diffrn_reflns_av_R_equivalents 0.0325
_diffrn_reflns_av_sigmaI/netI 0.0188
_diffrn_reflns_limit_h_max 11
_diffrn_reflns_limit_h_min -11
_diffrn_reflns_limit_k_max 0
_diffrn_reflns_limit_k_min -12
_diffrn_reflns_limit_l_max 12
_diffrn_reflns_limit_l_min -13
_diffrn_reflns_number 3715
_diffrn_reflns_theta_full 27.48
_diffrn_reflns_theta_max 27.48
_diffrn_reflns_theta_min 2.10
_diffrn_standards_decay_% 0
_diffrn_standards_interval_count 0
_diffrn_standards_interval_time 0
_diffrn_standards_number 0
_exptl_absorpt_coefficient_mu 1.412
_exptl_absorpt_correction_type none
_exptl_crystal_colour blue
_exptl_crystal_density_diffrn 1.761
_exptl_crystal_density_method 'not measured'
_exptl_crystal_description block
_exptl_crystal_F_000 442
_exptl_crystal_size_max 0.30
_exptl_crystal_size_mid 0.28
_exptl_crystal_size_min 0.28
_refine_diff_density_max 0.574
_refine_diff_density_min -0.401
_refine_ls_extinction_coef 0.0150(15)
_refine_ls_extinction_expression Fc^*^=kFc[1+0.001xFc^2^\l^3^/sin(2\q)]^-1/4^
_refine_ls_extinction_method 'SHELXL97 (Sheldrick, 1997)'
_refine_ls_goodness_of_fit_ref 1.048
_refine_ls_hydrogen_treatment mixed
_refine_ls_matrix_type full
_refine_ls_number_parameters 308
_refine_ls_number_reflns 3715
_refine_ls_number_restraints 0
_refine_ls_restrained_S_all 1.053
_refine_ls_R_factor_all 0.0283
_refine_ls_R_factor_gt 0.0262
_refine_ls_shift/su_max 0.001
_refine_ls_shift/su_mean 0.000
_refine_ls_structure_factor_coef Fsqd
_refine_ls_weighting_details 'calc w = 1/[\s^2^(Fo^2^)+(0.0401P)^2^+0.5809P] where P=(Fo^2^+2Fc^2^)/3'
_refine_ls_weighting_scheme calc
_refine_ls_wR_factor_gt 0.0712
_refine_ls_wR_factor_ref 0.0722
_reflns_number_gt 3467
_reflns_number_total 3715
_reflns_threshold_expression I>2\s(I)
_cod_data_source_file sq3073.cif
_cod_data_source_block I
_cod_depositor_comments
;
The following automatic conversions were performed:
'_symmetry_cell_setting' value 'Triclinic' changed to 'triclinic'
according to '/home/saulius/struct/CIF-dictionaries/cif_core.dic'
dictionary named 'cif_core.dic' version 2.4.1 from 2010-06-29.

Automatic conversion script
Id: cif_fix_enum 1527 2010-12-29 10:47:43Z saulius 

The following automatic conversions were performed:

'_symmetry_cell_setting' value 'Triclinic' changed to 'triclinic'
according to /home/saulius/struct/CIF-dictionaries/cif_core.dic
dictionary named 'cif_core.dic' version 2.4.1 from 2010-06-29.

Automatic conversion script
Id: cif_fix_values 1715 2011-07-08 13:25:40Z adriana 
;
_cod_original_sg_symbol_H-M P-1
_cod_database_code 2016009
_cod_database_fobs_code 2016009

loop_
_symmetry_equiv_pos_as_xyz
'x, y, z'
'-x, -y, -z'

loop_
_atom_site_type_symbol
_atom_site_label
_atom_site_fract_x
_atom_site_fract_y
_atom_site_fract_z
_atom_site_U_iso_or_equiv
_atom_site_adp_type
_atom_site_calc_flag
_atom_site_refinement_flags
_atom_site_occupancy
Cu Cu1 0.99060(2) 0.28496(2) 0.760656(19) 0.01342(8) Uani d . 1
O O1 0.82828(14) 0.39380(14) 0.65881(13) 0.0196(2) Uani d . 1
O O2 0.87040(17) 0.23022(17) 0.52356(18) 0.0352(4) Uani d . 1
O O3 0.86216(15) 0.62072(16) 0.38431(15) 0.0284(3) Uani d . 1
O O4 0.6880(2) 0.81088(18) 0.4609(2) 0.0434(4) Uani d . 1
O O5 0.82726(14) 0.19069(13) 0.89632(13) 0.0192(2) Uani d . 1
O O6 0.89454(15) -0.02207(15) 0.81841(15) 0.0272(3) Uani d . 1
O O7 0.85090(14) -0.16153(13) 1.13541(13) 0.0188(2) Uani d . 1
O O8 0.76112(9) -0.35098(8) 1.10985(9) 0.0304(3) Uani d . 1
O OW1 0.94149(9) 0.47204(8) 0.87716(9) 0.0254(3) Uani d D 1
H HW1A 1.0286 0.4582 0.8906 0.048(8) Uiso d RD 1
H HW1B 0.9194 0.5575 0.8319 0.052(9) Uiso d RD 1
O OW2 0.61525(9) 0.58506(8) 0.81357(9) 0.0432(4) Uani d D 1
H HW2A 0.6615 0.5221 0.7671 0.052(9) Uiso d RD 1
H HW2B 0.6552 0.6587 0.7856 0.112(17) Uiso d RD 1
O OW3 0.84307(9) -0.24462(8) 0.71957(9) 0.0532(5) Uani d D 1
H HW3A 0.8398 -0.1712 0.7502 0.106(15) Uiso d RD 1
H HW3B 0.8508 -0.2220 0.6355 0.117(17) Uiso d RD 1
N N1 0.8196(2) 1.05301(19) 0.35928(19) 0.0261(3) Uani d . 1
N N2 0.6913(2) 1.3824(2) 0.08747(19) 0.0266(3) Uani d . 1
H H1 0.558(2) 0.240(2) 0.577(2) 0.017(5) Uiso d . 1
H H2 0.533(3) 0.228(3) 0.849(3) 0.030(6) Uiso d . 1
H H3 0.710(3) 1.340(3) 0.019(3) 0.045(8) Uiso d . 1
H H4 0.783(3) 0.977(3) 0.401(3) 0.039(7) Uiso d . 1
H H5 0.616(3) 1.172(3) 0.317(3) 0.034(6) Uiso d . 1
H H6 0.711(3) 1.098(3) 0.201(3) 0.038(7) Uiso d . 1
H H7 0.909(3) 1.030(3) 0.315(3) 0.034(7) Uiso d . 1
H H8 0.834(3) 1.100(3) 0.415(3) 0.036(7) Uiso d . 1
H H9 0.582(4) 1.399(3) 0.120(3) 0.046(8) Uiso d . 1
H H10 0.876(3) 1.268(3) 0.152(3) 0.040(7) Uiso d . 1
H H12 0.776(3) 1.354(3) 0.257(3) 0.034(6) Uiso d . 1
H H13 0.713(3) 1.468(3) 0.052(3) 0.038(7) Uiso d . 1
C C1 0.64694(18) 0.42790(18) 0.52429(16) 0.0153(3) Uani d . 1
C C2 0.61244(18) 0.58413(18) 0.47858(16) 0.0153(3) Uani d . 1
C C3 0.53356(19) 0.34628(18) 0.54472(17) 0.0167(3) Uani d . 1
C C4 0.79612(19) 0.34382(18) 0.56803(18) 0.0175(3) Uani d . 1
C C5 0.7308(2) 0.6809(2) 0.44002(18) 0.0207(3) Uani d . 1
C C6 0.64671(18) 0.03331(17) 0.95351(16) 0.0147(3) Uani d . 1
C C7 0.62665(18) -0.10337(18) 1.04381(17) 0.0151(3) Uani d . 1
C C8 0.51940(19) 0.13567(18) 0.91228(17) 0.0164(3) Uani d . 1
C C9 0.80334(18) 0.06731(18) 0.88627(16) 0.0152(3) Uani d . 1
C C10 0.75727(18) -0.21590(18) 1.09961(17) 0.0161(3) Uani d . 1
C C11 0.7189(2) 1.1511(2) 0.2652(2) 0.0270(4) Uani d . 1
C C12 0.7802(2) 1.2927(2) 0.1939(2) 0.0272(4) Uani d . 1

loop_
_atom_site_aniso_label
_atom_site_aniso_U_11
_atom_site_aniso_U_22
_atom_site_aniso_U_33
_atom_site_aniso_U_12
_atom_site_aniso_U_13
_atom_site_aniso_U_23
Cu1 0.00958(11) 0.01335(11) 0.01713(12) -0.00358(7) -0.00378(7) -0.00046(7)
O1 0.0140(6) 0.0245(6) 0.0204(6) -0.0008(5) -0.0074(5) -0.0041(5)
O2 0.0261(7) 0.0305(7) 0.0564(10) 0.0067(6) -0.0190(7) -0.0233(7)
O3 0.0139(6) 0.0304(7) 0.0324(7) -0.0079(5) -0.0029(5) 0.0100(6)
O4 0.0402(9) 0.0309(8) 0.0609(11) -0.0238(7) 0.0117(8) -0.0169(7)
O5 0.0153(6) 0.0171(6) 0.0251(6) -0.0079(4) -0.0002(5) -0.0036(5)
O6 0.0196(6) 0.0257(7) 0.0360(8) -0.0078(5) 0.0053(6) -0.0132(6)
O7 0.0160(5) 0.0149(5) 0.0269(6) -0.0039(4) -0.0109(5) 0.0004(5)
O8 0.0274(7) 0.0137(6) 0.0555(9) -0.0015(5) -0.0227(7) -0.0055(6)
OW1 0.0216(7) 0.0225(7) 0.0340(7) -0.0029(5) -0.0079(6) -0.0083(5)
OW2 0.0243(8) 0.0516(10) 0.0558(11) -0.0009(7) -0.0024(7) -0.0270(9)
OW3 0.0827(15) 0.0347(9) 0.0534(12) -0.0221(9) -0.0247(10) -0.0075(8)
N1 0.0258(9) 0.0187(7) 0.0320(9) -0.0085(6) 0.0008(7) -0.0049(7)
N2 0.0256(8) 0.0242(8) 0.0299(9) -0.0067(6) -0.0034(7) -0.0058(7)
C1 0.0118(7) 0.0188(7) 0.0156(7) -0.0031(6) -0.0043(6) -0.0026(6)
C2 0.0133(7) 0.0189(8) 0.0146(7) -0.0071(6) -0.0021(6) -0.0020(6)
C3 0.0163(8) 0.0159(7) 0.0175(7) -0.0048(6) -0.0040(6) -0.0009(6)
C4 0.0133(7) 0.0175(7) 0.0212(8) -0.0049(6) -0.0045(6) -0.0003(6)
C5 0.0186(8) 0.0233(8) 0.0214(8) -0.0117(7) -0.0053(7) 0.0020(6)
C6 0.0125(7) 0.0144(7) 0.0174(7) -0.0046(6) -0.0035(6) -0.0013(6)
C7 0.0130(7) 0.0136(7) 0.0182(7) -0.0031(6) -0.0050(6) -0.0004(6)
C8 0.0152(8) 0.0138(7) 0.0193(7) -0.0051(6) -0.0051(6) 0.0021(6)
C9 0.0123(7) 0.0156(7) 0.0170(7) -0.0043(6) -0.0044(6) 0.0011(6)
C10 0.0126(7) 0.0150(7) 0.0191(8) -0.0028(6) -0.0038(6) -0.0001(6)
C11 0.0290(10) 0.0233(9) 0.0312(10) -0.0110(7) -0.0039(8) -0.0063(7)
C12 0.0297(10) 0.0229(9) 0.0309(10) -0.0102(8) -0.0065(8) -0.0035(7)

loop_
_atom_type_symbol
_atom_type_description
_atom_type_scat_dispersion_real
_atom_type_scat_dispersion_imag
_atom_type_scat_source
C C 0.0033 0.0016 'International Tables Vol C Tables 4.2.6.8 and 6.1.1.4'
H H 0.0000 0.0000 'International Tables Vol C Tables 4.2.6.8 and 6.1.1.4'
O O 0.0106 0.0060 'International Tables Vol C Tables 4.2.6.8 and 6.1.1.4'
Cu Cu 0.3201 1.2651 'International Tables Vol C Tables 4.2.6.8 and 6.1.1.4'
N N 0.0061 0.0033 'International Tables Vol C Tables 4.2.6.8 and 6.1.1.4'

loop_
_geom_angle_atom_site_label_1
_geom_angle_atom_site_label_2
_geom_angle_atom_site_label_3
_geom_angle_site_symmetry_1
_geom_angle_site_symmetry_3
_geom_angle
_geom_angle_publ_flag
O3 Cu1 O1 2_766 . 89.85(6) y
O3 Cu1 O7 2_766 2_757 92.83(6) y
O1 Cu1 O7 . 2_757 175.78(5) y
O3 Cu1 O5 2_766 . 174.56(5) ?
O1 Cu1 O5 . . 85.27(6) y
O7 Cu1 O5 2_757 . 91.91(6) y
O3 Cu1 OW1 2_766 . 91.81(6) y
O1 Cu1 OW1 . . 90.55(5) y
O7 Cu1 OW1 2_757 . 92.61(5) y
O5 Cu1 OW1 . . 90.64(5) y
C4 O1 Cu1 . . 122.69(11) ?
C5 O3 Cu1 . 2_766 128.19(12) ?
C9 O5 Cu1 . . 120.51(11) ?
C10 O7 Cu1 . 2_757 123.48(11) ?
Cu1 OW1 HW1A . . 96.0 ?
Cu1 OW1 HW1B . . 115.5 ?
HW1A OW1 HW1B . . 108.7 ?
HW2A OW2 HW2B . . 108.5 ?
HW3A OW3 HW3B . . 110.7 ?
C11 N1 H4 . . 109.1(19) ?
C11 N1 H7 . . 110.0(18) ?
H4 N1 H7 . . 112(3) ?
C11 N1 H8 . . 112.1(18) ?
H4 N1 H8 . . 113(2) ?
H7 N1 H8 . . 101(2) ?
C12 N2 H3 . . 111(2) ?
C12 N2 H9 . . 114.2(17) ?
H3 N2 H9 . . 106(3) ?
C12 N2 H13 . . 113.5(19) ?
H3 N2 H13 . . 104(3) ?
H9 N2 H13 . . 106(3) ?
C3 C1 C2 . . 119.04(15) ?
C3 C1 C4 . . 117.44(15) ?
C2 C1 C4 . . 123.18(14) ?
C3 C2 C1 2_666 . 119.23(15) ?
C3 C2 C5 2_666 . 117.37(15) ?
C1 C2 C5 . . 123.14(15) ?
C2 C3 C1 2_666 . 121.73(15) ?
C2 C3 H1 2_666 . 119.8(13) ?
C1 C3 H1 . . 118.4(13) ?
O2 C4 O1 . . 125.27(16) ?
O2 C4 C1 . . 120.71(15) ?
O1 C4 C1 . . 113.82(14) ?
O4 C5 O3 . . 127.27(17) ?
O4 C5 C2 . . 117.69(16) ?
O3 C5 C2 . . 114.97(16) ?
C8 C6 C7 . . 119.19(15) ?
C8 C6 C9 . . 118.10(14) ?
C7 C6 C9 . . 122.36(15) ?
C8 C7 C6 2_657 . 119.40(15) ?
C8 C7 C10 2_657 . 118.27(14) ?
C6 C7 C10 . . 122.30(15) ?
C6 C8 C7 . 2_657 121.39(15) ?
C6 C8 H2 . . 119.6(15) ?
C7 C8 H2 2_657 . 119.0(15) ?
O6 C9 O5 . . 125.15(16) ?
O6 C9 C6 . . 117.80(14) ?
O5 C9 C6 . . 116.88(14) ?
O8 C10 O7 . . 126.46(15) ?
O8 C10 C7 . . 117.63(14) ?
O7 C10 C7 . . 115.88(14) ?
N1 C11 C12 . . 109.55(16) ?
N1 C11 H5 . . 109.0(15) ?
C12 C11 H5 . . 112.6(15) ?
N1 C11 H6 . . 110.0(16) ?
C12 C11 H6 . . 111.9(16) ?
H5 C11 H6 . . 104(2) ?
N2 C12 C11 . . 109.77(17) ?
N2 C12 H10 . . 107.5(18) ?
C11 C12 H10 . . 109.3(18) ?
N2 C12 H12 . . 109.0(15) ?
C11 C12 H12 . . 112.5(15) ?
H10 C12 H12 . . 109(2) ?

loop_
_geom_bond_atom_site_label_1
_geom_bond_atom_site_label_2
_geom_bond_site_symmetry_2
_geom_bond_distance
_geom_bond_publ_flag
Cu1 O3 2_766 1.9372(15) y
Cu1 O1 . 1.9522(14) y
Cu1 O7 2_757 1.9693(14) y
Cu1 O5 . 1.9940(14) y
Cu1 OW1 . 2.2644 y
O1 C4 . 1.267(2) ?
O2 C4 . 1.240(2) ?
O3 C5 . 1.257(2) ?
O3 Cu1 2_766 1.9372(15) ?
O4 C5 . 1.242(2) ?
O5 C9 . 1.269(2) ?
O6 C9 . 1.242(2) ?
O7 C10 . 1.273(2) ?
O7 Cu1 2_757 1.9693(14) ?
O8 C10 . 1.2395(18) ?
OW1 HW1A . 0.8200 ?
OW1 HW1B . 0.8200 ?
OW2 HW2A . 0.8200 ?
OW2 HW2B . 0.8200 ?
OW3 HW3A . 0.8200 ?
OW3 HW3B . 0.8199 ?
N1 C11 . 1.478(3) ?
N1 H4 . 0.84(3) ?
N1 H7 . 0.84(3) ?
N1 H8 . 0.86(3) ?
N2 C12 . 1.478(3) ?
N2 H3 . 0.86(3) ?
N2 H9 . 0.96(3) ?
N2 H13 . 0.85(3) ?
C1 C3 . 1.394(2) ?
C1 C2 . 1.399(2) ?
C1 C4 . 1.510(2) ?
C2 C3 2_666 1.386(2) ?
C2 C5 . 1.510(2) ?
C3 C2 2_666 1.386(2) ?
C3 H1 . 0.95(2) ?
C6 C8 . 1.392(2) ?
C6 C7 . 1.400(2) ?
C6 C9 . 1.511(2) ?
C7 C8 2_657 1.393(2) ?
C7 C10 . 1.507(2) ?
C8 C7 2_657 1.393(2) ?
C8 H2 . 0.96(2) ?
C11 C12 . 1.517(3) ?
C11 H5 . 0.96(3) ?
C11 H6 . 0.95(3) ?
C12 H10 . 0.88(3) ?
C12 H12 . 0.96(3) ?

loop_
_geom_hbond_atom_site_label_D
_geom_hbond_atom_site_label_H
_geom_hbond_atom_site_label_A
_geom_hbond_site_symmetry_A
_geom_hbond_distance_DH
_geom_hbond_distance_HA
_geom_hbond_distance_DA
_geom_hbond_angle_DHA
N2 H3 O5 1_564 0.86(3) 2.04(3) 2.843(2) 156(3)
N1 H4 O4 . 0.84(3) 1.87(3) 2.701(2) 169(3)
N1 H7 O6 2_766 0.84(3) 1.97(3) 2.794(2) 167(3)
N1 H8 O2 1_565 0.86(3) 1.99(3) 2.839(2) 173(3)
N2 H9 OW2 2_676 0.96(3) 1.75(3) 2.716(2) 175(3)
OW1 HW1A O8 2_757 0.82 1.94 2.7059(17) 155.1
N2 H13 O8 1_574 0.85(3) 2.12(3) 2.820(2) 140(2)
OW2 HW2A O1 . 0.82 1.98 2.7749(18) 162.1
OW1 HW1B OW3 1_565 0.82 1.98 2.791 172.6
OW3 HW3A O6 . 0.82 1.94 2.7334(16) 163.5
OW2 HW2B OW3 1_565 0.82 2.04 2.794 151.8
